data_7120173
loop_
_publ_author_name
'Pell, Christopher J.'
'Shih, Wei-Chun'
'Gatard, Sylvain'
'Ozerov, Oleg V.'

_publ_section_title
;
 Formation of (PNP)Rh complexes containing covalent rhodium-zinc bonds in
 studies of potential Rh-catalysed Negishi coupling
;
_journal_name_full 'Chem. Commun.'
_journal_paper_doi 10.1039/C7CC02707A
_journal_year 2017
_chemical_formula_sum 'C38 H50 N P2 Rh Zn'
_chemical_formula_weight 751.01
_chemical_name_systematic (PNP)Rh(ZnPh)(Ph)
_chemical_properties_physical ', Air-sensitive,Moisture-sensitive'
_space_group_crystal_system monoclinic
_space_group_IT_number 9
_space_group_name_Hall 'C -2yc'
_space_group_name_H-M_alt 'C 1 c 1'
_symmetry_space_group_name_Hall 'C -2yc'
_symmetry_space_group_name_H-M 'C 1 c 1'
_atom_sites_solution_hydrogens geom
_audit_creation_method SHELXL-2014/7
_audit_update_record
;
2017-03-11 deposited with the CCDC.
2017-05-23 downloaded from the CCDC.
;
_cell_angle_alpha 90
_cell_angle_beta 109.766(2)
_cell_angle_gamma 90
_cell_formula_units_Z 8
_cell_length_a 11.751(2)
_cell_length_b 37.418(7)
_cell_length_c 17.055(4)
_cell_measurement_reflns_used 9713
_cell_measurement_temperature 110(2)
_cell_measurement_theta_max 55.422
_cell_measurement_theta_min 4.921
_cell_volume 7057(2)
_computing_structure_refinement 'SHELXL-2014/7 (Sheldrick, 2014)'
_diffrn_ambient_temperature 110(2)
_diffrn_measured_fraction_theta_full 0.999
_diffrn_measured_fraction_theta_max 0.990
_diffrn_measurement_device_type 'Bruker APEX-II CCD'
_diffrn_radiation_type MoK\a
_diffrn_radiation_wavelength 0.71073
_diffrn_reflns_av_R_equivalents 0.0222
_diffrn_reflns_av_unetI/netI 0.0363
_diffrn_reflns_Laue_measured_fraction_full 0.999
_diffrn_reflns_Laue_measured_fraction_max 0.990
_diffrn_reflns_limit_h_max 15
_diffrn_reflns_limit_h_min -15
_diffrn_reflns_limit_k_max 48
_diffrn_reflns_limit_k_min -48
_diffrn_reflns_limit_l_max 22
_diffrn_reflns_limit_l_min -22
_diffrn_reflns_number 41364
_diffrn_reflns_point_group_measured_fraction_full 0.999
_diffrn_reflns_point_group_measured_fraction_max 0.988
_diffrn_reflns_theta_full 26.000
_diffrn_reflns_theta_max 27.708
_diffrn_reflns_theta_min 2.177
_exptl_absorpt_coefficient_mu 1.265
_exptl_absorpt_correction_T_max 0.7456
_exptl_absorpt_correction_T_min 0.6341
_exptl_absorpt_correction_type multi-scan
_exptl_absorpt_process_details sadabs
_exptl_crystal_colour 'dark red'
_exptl_crystal_density_diffrn 1.414
_exptl_crystal_description block
_exptl_crystal_F_000 3120
_exptl_crystal_recrystallization_method 'Re-crystallisation from solvent: pentane'
_exptl_crystal_size_max 0.240
_exptl_crystal_size_mid 0.140
_exptl_crystal_size_min 0.110
_refine_diff_density_max 0.602
_refine_diff_density_min -0.378
_refine_diff_density_rms 0.054
_refine_ls_abs_structure_details
;
 Flack x determined using 7591 quotients [(I+)-(I-)]/[(I+)+(I-)]
 (Parsons, Flack and Wagner, Acta Cryst. B69 (2013) 249-259).
;
_refine_ls_abs_structure_Flack -0.036(3)
_refine_ls_extinction_method none
_refine_ls_goodness_of_fit_ref 1.006
_refine_ls_hydrogen_treatment constr
_refine_ls_matrix_type full
_refine_ls_number_parameters 796
_refine_ls_number_reflns 16168
_refine_ls_number_restraints 2
_refine_ls_restrained_S_all 1.006
_refine_ls_R_factor_all 0.0231
_refine_ls_R_factor_gt 0.0225
_refine_ls_shift/su_max 0.043
_refine_ls_shift/su_mean 0.000
_refine_ls_structure_factor_coef Fsqd
_refine_ls_weighting_details 'w=1/[\s^2^(Fo^2^)+(0.0217P)^2^+5.0036P] where P=(Fo^2^+2Fc^2^)/3'
_refine_ls_weighting_scheme calc
_refine_ls_wR_factor_gt 0.0536
_refine_ls_wR_factor_ref 0.0542
_reflns_Friedel_coverage 0.993
_reflns_Friedel_fraction_full 0.999
_reflns_Friedel_fraction_max 0.986
_reflns_number_gt 15930
_reflns_number_total 16168
_reflns_threshold_expression 'I > 2\s(I)'
_cod_data_source_file c7cc02707a2.cif
_cod_data_source_block oz565_cjp1009
_cod_database_code 7120173
_shelx_shelxl_version_number 2014/7
_shelx_space_group_comment
;
The symmetry employed for this shelxl refinement is uniquely defined
by the following loop, which should always be used as a source of
symmetry information in preference to the above space-group names.
They are only intended as comments.
;
_shelx_estimated_absorpt_t_min 0.751
_shelx_estimated_absorpt_t_max 0.873

loop_
_space_group_symop_operation_xyz
'x, y, z'
'x, -y, z+1/2'
'x+1/2, y+1/2, z'
'x+1/2, -y+1/2, z+1/2'

loop_
_atom_site_label
_atom_site_type_symbol
_atom_site_fract_x
_atom_site_fract_y
_atom_site_fract_z
_atom_site_U_iso_or_equiv
_atom_site_adp_type
_atom_site_occupancy
_atom_site_site_symmetry_order
_atom_site_calc_flag
_atom_site_refinement_flags_posn
_atom_site_refinement_flags_adp
Rh1 Rh 0.54989(2) 0.43071(2) 0.36402(2) 0.01323(6) Uani 1 1 d . .
P1 P 0.62183(9) 0.47644(3) 0.45538(6) 0.0148(2) Uani 1 1 d . .
C1' C 0.1915(4) 0.36448(10) 0.5782(3) 0.0178(8) Uani 1 1 d . .
N1' N 0.2532(3) 0.27512(9) 0.7340(2) 0.0173(7) Uani 1 1 d . .
P1' P 0.19050(9) 0.27795(3) 0.55508(6) 0.0147(2) Uani 1 1 d . .
Zn1' Zn 0.42016(4) 0.30313(2) 0.71173(3) 0.02221(11) Uani 1 1 d . .
Rh1' Rh 0.21751(2) 0.32113(2) 0.65330(2) 0.01349(6) Uani 1 1 d . .
Zn1 Zn 0.70166(4) 0.44272(2) 0.30907(3) 0.02134(11) Uani 1 1 d . .
N1 N 0.4892(3) 0.47482(9) 0.2811(2) 0.0175(7) Uani 1 1 d . .
C1 C 0.6130(4) 0.38903(11) 0.4449(3) 0.0190(8) Uani 1 1 d . .
C2 C 0.7062(4) 0.36597(11) 0.4450(3) 0.0246(9) Uani 1 1 d . .
H2 H 0.7441 0.3691 0.4044 0.029 Uiso 1 1 calc R U
P2' P 0.22488(9) 0.35108(3) 0.77180(6) 0.0165(2) Uani 1 1 d . .
P2 P 0.43754(9) 0.39795(3) 0.25166(6) 0.01504(19) Uani 1 1 d . .
C2' C 0.0787(4) 0.37031(11) 0.5162(3) 0.0212(8) Uani 1 1 d . .
H2' H 0.0167 0.3531 0.5091 0.025 Uiso 1 1 calc R U
C3 C 0.7456(4) 0.33830(13) 0.5032(3) 0.0337(11) Uani 1 1 d . .
H3 H 0.8093 0.3231 0.5013 0.040 Uiso 1 1 calc R U
C3' C 0.0540(5) 0.40059(12) 0.4645(3) 0.0277(10) Uani 1 1 d . .
H3' H -0.0235 0.4036 0.4234 0.033 Uiso 1 1 calc R U
C4 C 0.6930(5) 0.33284(13) 0.5633(3) 0.0361(12) Uani 1 1 d . .
H4 H 0.7198 0.3141 0.6028 0.043 Uiso 1 1 calc R U
C4' C 0.1425(5) 0.42592(12) 0.4737(3) 0.0303(11) Uani 1 1 d . .
H4' H 0.1267 0.4465 0.4390 0.036 Uiso 1 1 calc R U
C5 C 0.6001(5) 0.35533(13) 0.5649(3) 0.0317(11) Uani 1 1 d . .
H5 H 0.5628 0.3520 0.6058 0.038 Uiso 1 1 calc R U
C5' C 0.2538(5) 0.42104(12) 0.5334(3) 0.0300(10) Uani 1 1 d . .
H5' H 0.3152 0.4384 0.5396 0.036 Uiso 1 1 calc R U
C6' C 0.2786(4) 0.39129(11) 0.5849(3) 0.0234(9) Uani 1 1 d . .
H6' H 0.3565 0.3889 0.6260 0.028 Uiso 1 1 calc R U
C6 C 0.5610(4) 0.38281(12) 0.5066(3) 0.0253(9) Uani 1 1 d . .
H6 H 0.4970 0.3978 0.5088 0.030 Uiso 1 1 calc R U
C7' C 0.5891(4) 0.28821(11) 0.7467(3) 0.0214(9) Uani 1 1 d . .
C7 C 0.8315(4) 0.45617(12) 0.2679(3) 0.0229(9) Uani 1 1 d . .
C8 C 0.8625(5) 0.43653(13) 0.2086(4) 0.0369(12) Uani 1 1 d . .
H8 H 0.8164 0.4160 0.1845 0.044 Uiso 1 1 calc R U
C8' C 0.6220(4) 0.25657(13) 0.7178(3) 0.0274(10) Uani 1 1 d . .
H8' H 0.5608 0.2411 0.6842 0.033 Uiso 1 1 calc R U
C9 C 0.9591(5) 0.44627(14) 0.1841(4) 0.0393(13) Uani 1 1 d . .
H9 H 0.9766 0.4327 0.1425 0.047 Uiso 1 1 calc R U
C9' C 0.7434(5) 0.24704(14) 0.7372(3) 0.0348(12) Uani 1 1 d . .
H9' H 0.7631 0.2254 0.7156 0.042 Uiso 1 1 calc R U
C10 C 1.0296(4) 0.47511(13) 0.2187(3) 0.0321(11) Uani 1 1 d . .
H10 H 1.0969 0.4813 0.2027 0.038 Uiso 1 1 calc R U
C21 C 0.2679(4) 0.42703(11) 0.1058(3) 0.0199(8) Uani 1 1 d . .
H21 H 0.2534 0.4032 0.0859 0.024 Uiso 1 1 calc R U
C21' C 0.1735(4) 0.31726(12) 0.9052(3) 0.0237(9) Uani 1 1 d . .
H21' H 0.1682 0.3407 0.9252 0.028 Uiso 1 1 calc R U
C11 C 1.0010(5) 0.49479(14) 0.2770(3) 0.0369(12) Uani 1 1 d . .
H11 H 1.0491 0.5149 0.3017 0.044 Uiso 1 1 calc R U
C12 C 0.9032(5) 0.48583(13) 0.3005(3) 0.0308(11) Uani 1 1 d . .
H12 H 0.8843 0.5003 0.3402 0.037 Uiso 1 1 calc R U
C12' C 0.6832(5) 0.30907(14) 0.7977(4) 0.0374(12) Uani 1 1 d . .
H12' H 0.6646 0.3308 0.8196 0.045 Uiso 1 1 calc R U
C13 C 0.5493(4) 0.50739(10) 0.3008(3) 0.0176(8) Uani 1 1 d . .
C13' C 0.2805(3) 0.24229(10) 0.7045(2) 0.0152(7) Uani 1 1 d . .
C14 C 0.6270(4) 0.51235(10) 0.3848(3) 0.0180(8) Uani 1 1 d . .
C14' C 0.2611(3) 0.23933(10) 0.6182(2) 0.0155(7) Uani 1 1 d . .
C16 C 0.7049(4) 0.56822(11) 0.3494(3) 0.0265(10) Uani 1 1 d . .
C15 C 0.7022(4) 0.54230(11) 0.4074(3) 0.0220(9) Uani 1 1 d . .
H15 H 0.7528 0.5450 0.4638 0.026 Uiso 1 1 calc R U
C15' C 0.2943(4) 0.20843(10) 0.5854(3) 0.0183(8) Uani 1 1 d . .
H15' H 0.2796 0.2071 0.5272 0.022 Uiso 1 1 calc R U
C17 C 0.6273(4) 0.56388(11) 0.2692(3) 0.0261(10) Uani 1 1 d . .
H17 H 0.6260 0.5816 0.2291 0.031 Uiso 1 1 calc R U
C18 C 0.5509(4) 0.53474(11) 0.2442(3) 0.0238(9) Uani 1 1 d . .
H18 H 0.4987 0.5331 0.1880 0.029 Uiso 1 1 calc R U
C18' C 0.3391(4) 0.21294(11) 0.7553(3) 0.0186(8) Uani 1 1 d . .
H18' H 0.3569 0.2141 0.8138 0.022 Uiso 1 1 calc R U
C19 C 0.3904(4) 0.46926(10) 0.2091(2) 0.0166(8) Uani 1 1 d . .
C19' C 0.2195(3) 0.27850(10) 0.8048(2) 0.0159(8) Uani 1 1 d . .
C10' C 0.8335(4) 0.26798(14) 0.7862(3) 0.0323(11) Uani 1 1 d . .
H10' H 0.9157 0.2613 0.7987 0.039 Uiso 1 1 calc R U
C38 C 0.2676(4) 0.40027(13) 0.3301(3) 0.0288(10) Uani 1 1 d . .
H38A H 0.2252 0.4198 0.2936 0.043 Uiso 1 1 calc R U
H38B H 0.3341 0.4101 0.3770 0.043 Uiso 1 1 calc R U
H38C H 0.2111 0.3876 0.3514 0.043 Uiso 1 1 calc R U
C38' C -0.0232(4) 0.35928(14) 0.7083(3) 0.0332(11) Uani 1 1 d . .
H38D H -0.0944 0.3740 0.7029 0.050 Uiso 1 1 calc R U
H38E H -0.0300 0.3365 0.7346 0.050 Uiso 1 1 calc R U
H38F H -0.0183 0.3548 0.6529 0.050 Uiso 1 1 calc R U
C37 C 0.2173(4) 0.35729(12) 0.2107(3) 0.0300(10) Uani 1 1 d . .
H37A H 0.1689 0.3759 0.1740 0.045 Uiso 1 1 calc R U
H37B H 0.1656 0.3432 0.2336 0.045 Uiso 1 1 calc R U
H37C H 0.2523 0.3416 0.1788 0.045 Uiso 1 1 calc R U
C37' C 0.1008(5) 0.41568(13) 0.7253(3) 0.0390(12) Uani 1 1 d . .
H37D H 0.1198 0.4127 0.6740 0.059 Uiso 1 1 calc R U
H37E H 0.1652 0.4294 0.7658 0.059 Uiso 1 1 calc R U
H37F H 0.0238 0.4284 0.7128 0.059 Uiso 1 1 calc R U
C36 C 0.3180(4) 0.37450(11) 0.2813(3) 0.0216(9) Uani 1 1 d . .
H36 H 0.3590 0.3549 0.3205 0.026 Uiso 1 1 calc R U
C36' C 0.0906(4) 0.37884(12) 0.7619(3) 0.0269(10) Uani 1 1 d . .
H36' H 0.0855 0.3823 0.8187 0.032 Uiso 1 1 calc R U
C35 C 0.5231(5) 0.32962(11) 0.2337(3) 0.0300(10) Uani 1 1 d . .
H35A H 0.4531 0.3184 0.2426 0.045 Uiso 1 1 calc R U
H35B H 0.5860 0.3340 0.2877 0.045 Uiso 1 1 calc R U
H35C H 0.5548 0.3137 0.2003 0.045 Uiso 1 1 calc R U
C35' C 0.4726(5) 0.36295(14) 0.8485(3) 0.0359(11) Uani 1 1 d . .
H35D H 0.4865 0.3616 0.7951 0.054 Uiso 1 1 calc R U
H35E H 0.4740 0.3388 0.8711 0.054 Uiso 1 1 calc R U
H35F H 0.5362 0.3774 0.8877 0.054 Uiso 1 1 calc R U
C34 C 0.5856(5) 0.38031(13) 0.1607(3) 0.0310(10) Uani 1 1 d . .
H34A H 0.6031 0.3637 0.1218 0.047 Uiso 1 1 calc R U
H34B H 0.6584 0.3836 0.2096 0.047 Uiso 1 1 calc R U
H34C H 0.5604 0.4034 0.1332 0.047 Uiso 1 1 calc R U
C34' C 0.3438(5) 0.39146(15) 0.9197(3) 0.0420(13) Uani 1 1 d . .
H34D H 0.2631 0.4012 0.9114 0.063 Uiso 1 1 calc R U
H34E H 0.4048 0.4099 0.9442 0.063 Uiso 1 1 calc R U
H34F H 0.3584 0.3708 0.9571 0.063 Uiso 1 1 calc R U
C33 C 0.4847(4) 0.36517(11) 0.1878(3) 0.0214(9) Uani 1 1 d . .
H33 H 0.4137 0.3604 0.1365 0.026 Uiso 1 1 calc R U
C33' C 0.3516(4) 0.37980(12) 0.8357(3) 0.0262(10) Uani 1 1 d . .
H33' H 0.3486 0.4021 0.8028 0.031 Uiso 1 1 calc R U
C32 C 0.7587(4) 0.45314(13) 0.6130(3) 0.0278(10) Uani 1 1 d . .
H32A H 0.6932 0.4613 0.6321 0.042 Uiso 1 1 calc R U
H32B H 0.8356 0.4540 0.6595 0.042 Uiso 1 1 calc R U
H32C H 0.7427 0.4285 0.5925 0.042 Uiso 1 1 calc R U
C32' C 0.1742(5) 0.30508(13) 0.4001(3) 0.0300(10) Uani 1 1 d . .
H32D H 0.2083 0.3062 0.3550 0.045 Uiso 1 1 calc R U
H32E H 0.1784 0.3288 0.4254 0.045 Uiso 1 1 calc R U
H32F H 0.0897 0.2974 0.3774 0.045 Uiso 1 1 calc R U
C31 C 0.8706(4) 0.46610(13) 0.5148(3) 0.0263(10) Uani 1 1 d . .
H31A H 0.8557 0.4419 0.4914 0.039 Uiso 1 1 calc R U
H31B H 0.9457 0.4663 0.5628 0.039 Uiso 1 1 calc R U
H31C H 0.8778 0.4827 0.4723 0.039 Uiso 1 1 calc R U
C31' C 0.3799(4) 0.28791(14) 0.4957(3) 0.0329(11) Uani 1 1 d . .
H31D H 0.4109 0.2852 0.4494 0.049 Uiso 1 1 calc R U
H31E H 0.4246 0.2721 0.5415 0.049 Uiso 1 1 calc R U
H31F H 0.3903 0.3128 0.5150 0.049 Uiso 1 1 calc R U
C30 C 0.7659(4) 0.47747(11) 0.5425(3) 0.0199(8) Uani 1 1 d . .
H30 H 0.7809 0.5025 0.5641 0.024 Uiso 1 1 calc R U
C30' C 0.2468(4) 0.27828(11) 0.4664(2) 0.0195(8) Uani 1 1 d . .
H30' H 0.2363 0.2539 0.4411 0.023 Uiso 1 1 calc R U
C17' C 0.3703(4) 0.18285(10) 0.7205(3) 0.0219(9) Uani 1 1 d . .
H17' H 0.4083 0.1636 0.7560 0.026 Uiso 1 1 calc R U
C26' C 0.1031(6) 0.29384(15) 1.0201(3) 0.0415(13) Uani 1 1 d . .
H26A H 0.1324 0.3169 1.0464 0.062 Uiso 1 1 calc R U
H26B H 0.1347 0.2746 1.0606 0.062 Uiso 1 1 calc R U
H26C H 0.0145 0.2935 1.0008 0.062 Uiso 1 1 calc R U
C16' C 0.3482(4) 0.17966(10) 0.6357(3) 0.0202(8) Uani 1 1 d . .
C20 C 0.3608(4) 0.43339(10) 0.1809(2) 0.0167(8) Uani 1 1 d . .
C20' C 0.2089(4) 0.31325(11) 0.8348(2) 0.0164(8) Uani 1 1 d . .
C22 C 0.1957(4) 0.45406(12) 0.0587(3) 0.0234(9) Uani 1 1 d . .
C22' C 0.1458(4) 0.28846(13) 0.9467(3) 0.0258(9) Uani 1 1 d . .
C23 C 0.2196(4) 0.48855(12) 0.0902(3) 0.0252(9) Uani 1 1 d . .
H23 H 0.1694 0.5076 0.0609 0.030 Uiso 1 1 calc R U
C23' C 0.1523(4) 0.25465(12) 0.9147(3) 0.0235(9) Uani 1 1 d . .
H23' H 0.1318 0.2344 0.9409 0.028 Uiso 1 1 calc R U
C25 C 0.7929(5) 0.59930(13) 0.3742(4) 0.0400(13) Uani 1 1 d . .
H25A H 0.8754 0.5906 0.3848 0.060 Uiso 1 1 calc R U
H25B H 0.7877 0.6105 0.4249 0.060 Uiso 1 1 calc R U
H25C H 0.7725 0.6169 0.3291 0.060 Uiso 1 1 calc R U
C25' C 0.3809(4) 0.14626(11) 0.5975(3) 0.0280(10) Uani 1 1 d . .
H25D H 0.3100 0.1307 0.5773 0.042 Uiso 1 1 calc R U
H25E H 0.4464 0.1336 0.6398 0.042 Uiso 1 1 calc R U
H25F H 0.4075 0.1530 0.5509 0.042 Uiso 1 1 calc R U
C24 C 0.3135(4) 0.49608(11) 0.1625(3) 0.0209(8) Uani 1 1 d . .
H24 H 0.3267 0.5201 0.1813 0.025 Uiso 1 1 calc R U
C24' C 0.1876(4) 0.24944(11) 0.8460(2) 0.0195(8) Uani 1 1 d . .
H24' H 0.1906 0.2259 0.8262 0.023 Uiso 1 1 calc R U
C11' C 0.8039(5) 0.29902(15) 0.8175(4) 0.0400(13) Uani 1 1 d . .
H11' H 0.8661 0.3138 0.8528 0.048 Uiso 1 1 calc R U
C26 C 0.0936(5) 0.44633(14) -0.0222(3) 0.0367(12) Uani 1 1 d . .
H26D H 0.1147 0.4557 -0.0691 0.055 Uiso 1 1 calc R U
H26E H 0.0193 0.4578 -0.0210 0.055 Uiso 1 1 calc R U
H26F H 0.0810 0.4205 -0.0286 0.055 Uiso 1 1 calc R U
C27 C 0.5070(4) 0.49199(11) 0.5012(3) 0.0196(8) Uani 1 1 d . .
H27 H 0.4965 0.4725 0.5384 0.023 Uiso 1 1 calc R U
C27' C 0.0285(4) 0.26489(11) 0.5113(2) 0.0183(8) Uani 1 1 d . .
H27' H -0.0151 0.2843 0.4724 0.022 Uiso 1 1 calc R U
C28 C 0.3845(4) 0.49793(12) 0.4332(3) 0.0249(9) Uani 1 1 d . .
H28A H 0.3908 0.5177 0.3972 0.037 Uiso 1 1 calc R U
H28B H 0.3238 0.5038 0.4589 0.037 Uiso 1 1 calc R U
H28C H 0.3603 0.4761 0.3998 0.037 Uiso 1 1 calc R U
C28' C -0.0259(4) 0.26268(13) 0.5812(3) 0.0263(10) Uani 1 1 d . .
H28D H -0.1137 0.2597 0.5569 0.039 Uiso 1 1 calc R U
H28E H -0.0077 0.2847 0.6142 0.039 Uiso 1 1 calc R U
H28F H 0.0091 0.2422 0.6172 0.039 Uiso 1 1 calc R U
C29 C 0.5460(4) 0.52578(12) 0.5544(3) 0.0251(9) Uani 1 1 d . .
H29A H 0.5627 0.5449 0.5207 0.038 Uiso 1 1 calc R U
H29B H 0.6191 0.5207 0.6020 0.038 Uiso 1 1 calc R U
H29C H 0.4810 0.5333 0.5747 0.038 Uiso 1 1 calc R U
C29' C 0.0075(4) 0.22990(12) 0.4614(3) 0.0279(10) Uani 1 1 d . .
H29D H -0.0792 0.2244 0.4404 0.042 Uiso 1 1 calc R U
H29E H 0.0512 0.2104 0.4976 0.042 Uiso 1 1 calc R U
H29F H 0.0370 0.2325 0.4145 0.042 Uiso 1 1 calc R U

loop_
_atom_site_aniso_label
_atom_site_aniso_U_11
_atom_site_aniso_U_22
_atom_site_aniso_U_33
_atom_site_aniso_U_23
_atom_site_aniso_U_13
_atom_site_aniso_U_12
Rh1 0.01524(14) 0.01103(13) 0.01342(14) 0.00028(11) 0.00486(11) 0.00043(11)
P1 0.0162(5) 0.0141(5) 0.0154(5) -0.0018(4) 0.0069(4) -0.0007(4)
C1' 0.024(2) 0.0120(18) 0.0184(19) -0.0013(15) 0.0080(17) 0.0024(16)
N1' 0.0219(18) 0.0140(16) 0.0139(16) 0.0014(12) 0.0032(14) 0.0020(13)
P1' 0.0158(5) 0.0126(4) 0.0137(5) 0.0002(4) 0.0023(4) 0.0008(4)
Zn1' 0.0151(2) 0.0200(2) 0.0292(3) -0.0044(2) 0.0045(2) -0.00062(19)
Rh1' 0.01479(15) 0.01087(13) 0.01320(13) -0.00005(11) 0.00260(11) 0.00113(11)
Zn1 0.0219(3) 0.0214(2) 0.0246(2) -0.00345(19) 0.0129(2) -0.0018(2)
N1 0.0236(18) 0.0116(16) 0.0173(17) 0.0010(13) 0.0070(15) 0.0013(14)
C1 0.016(2) 0.018(2) 0.018(2) -0.0004(16) -0.0019(16) -0.0063(16)
C2 0.022(2) 0.019(2) 0.029(2) 0.0035(17) 0.0042(18) -0.0004(17)
P2' 0.0168(5) 0.0144(5) 0.0168(5) -0.0029(4) 0.0038(4) 0.0009(4)
P2 0.0170(5) 0.0119(4) 0.0152(5) 0.0004(4) 0.0041(4) 0.0001(4)
C2' 0.023(2) 0.0179(19) 0.021(2) 0.0012(16) 0.0063(18) 0.0011(16)
C3 0.023(2) 0.021(2) 0.047(3) 0.005(2) -0.001(2) 0.0034(19)
C3' 0.033(3) 0.027(2) 0.022(2) 0.0043(18) 0.0071(19) 0.0121(19)
C4 0.032(3) 0.022(2) 0.037(3) 0.015(2) -0.010(2) -0.006(2)
C4' 0.049(3) 0.021(2) 0.027(2) 0.0073(18) 0.021(2) 0.011(2)
C5 0.035(3) 0.033(3) 0.022(2) 0.0071(19) 0.002(2) -0.010(2)
C5' 0.041(3) 0.019(2) 0.039(3) 0.0041(19) 0.025(2) 0.0000(19)
C6' 0.025(2) 0.020(2) 0.027(2) 0.0018(17) 0.0112(18) 0.0040(17)
C6 0.027(2) 0.021(2) 0.024(2) 0.0017(17) 0.0052(19) -0.0032(18)
C7' 0.016(2) 0.023(2) 0.024(2) 0.0035(17) 0.0058(17) 0.0000(16)
C7 0.020(2) 0.026(2) 0.024(2) 0.0035(17) 0.0098(18) 0.0015(17)
C8 0.040(3) 0.029(2) 0.053(3) -0.014(2) 0.032(3) -0.008(2)
C8' 0.023(2) 0.029(2) 0.028(2) -0.0005(19) 0.0041(19) 0.0006(18)
C9 0.041(3) 0.035(3) 0.056(3) -0.004(2) 0.035(3) -0.001(2)
C9' 0.030(3) 0.033(3) 0.040(3) 0.001(2) 0.009(2) 0.012(2)
C10 0.025(2) 0.038(3) 0.038(3) 0.014(2) 0.016(2) 0.001(2)
C21 0.019(2) 0.022(2) 0.0182(19) 0.0012(15) 0.0069(17) -0.0022(16)
C21' 0.024(2) 0.025(2) 0.019(2) -0.0050(16) 0.0031(18) -0.0001(17)
C11 0.042(3) 0.041(3) 0.028(2) 0.005(2) 0.010(2) -0.019(2)
C12 0.042(3) 0.031(2) 0.023(2) -0.0010(19) 0.016(2) -0.008(2)
C12' 0.025(3) 0.030(3) 0.056(3) -0.012(2) 0.011(2) -0.004(2)
C13 0.023(2) 0.0130(18) 0.0204(19) -0.0011(15) 0.0119(17) 0.0003(15)
C13' 0.0120(17) 0.0113(17) 0.0197(19) 0.0004(14) 0.0021(15) -0.0029(14)
C14 0.022(2) 0.0129(18) 0.022(2) 0.0010(15) 0.0117(17) 0.0025(15)
C14' 0.0124(17) 0.0129(17) 0.0181(18) 0.0011(14) 0.0012(15) -0.0019(14)
C16 0.027(2) 0.0123(19) 0.048(3) -0.0005(18) 0.022(2) -0.0016(16)
C15 0.022(2) 0.018(2) 0.028(2) -0.0027(17) 0.0112(18) 0.0001(16)
C15' 0.0169(19) 0.0166(19) 0.0202(19) -0.0030(15) 0.0047(16) -0.0011(15)
C17 0.034(3) 0.017(2) 0.034(2) 0.0049(17) 0.021(2) 0.0023(18)
C18 0.034(2) 0.0167(19) 0.023(2) -0.0001(16) 0.0132(19) 0.0018(17)
C18' 0.0162(19) 0.0173(19) 0.0194(19) 0.0015(15) 0.0023(16) 0.0015(16)
C19 0.020(2) 0.0170(18) 0.0158(18) 0.0009(15) 0.0105(17) -0.0002(15)
C19' 0.0110(18) 0.0192(18) 0.0145(18) -0.0017(15) 0.0006(15) -0.0008(14)
C10' 0.017(2) 0.040(3) 0.039(3) 0.009(2) 0.009(2) 0.009(2)
C38 0.028(2) 0.033(2) 0.030(2) 0.0039(19) 0.016(2) -0.0035(19)
C38' 0.023(2) 0.043(3) 0.032(3) 0.000(2) 0.007(2) 0.011(2)
C37 0.027(2) 0.030(2) 0.028(2) 0.0037(18) 0.0029(19) -0.0095(19)
C37' 0.044(3) 0.025(2) 0.047(3) 0.003(2) 0.012(3) 0.016(2)
C36 0.023(2) 0.0174(19) 0.021(2) 0.0060(16) 0.0036(17) -0.0055(16)
C36' 0.030(2) 0.025(2) 0.026(2) -0.0023(18) 0.0096(19) 0.0093(19)
C35 0.035(3) 0.016(2) 0.036(3) -0.0034(18) 0.008(2) 0.0052(18)
C35' 0.027(3) 0.032(3) 0.044(3) -0.006(2) 0.006(2) -0.008(2)
C34 0.033(3) 0.028(2) 0.038(3) -0.005(2) 0.020(2) 0.005(2)
C34' 0.039(3) 0.046(3) 0.043(3) -0.024(2) 0.015(3) -0.017(3)
C33 0.025(2) 0.0155(19) 0.022(2) -0.0045(15) 0.0052(17) 0.0028(16)
C33' 0.027(2) 0.021(2) 0.027(2) -0.0056(17) 0.0040(19) -0.0049(17)
C32 0.025(2) 0.039(3) 0.017(2) 0.0009(18) 0.0026(18) -0.0022(19)
C32' 0.038(3) 0.034(3) 0.020(2) 0.0082(19) 0.013(2) 0.009(2)
C31 0.016(2) 0.038(3) 0.023(2) 0.0005(19) 0.0047(18) 0.0025(18)
C31' 0.030(3) 0.043(3) 0.029(2) 0.001(2) 0.014(2) -0.003(2)
C30 0.020(2) 0.022(2) 0.0173(19) -0.0034(16) 0.0056(16) -0.0014(16)
C30' 0.026(2) 0.0167(19) 0.0166(19) -0.0026(15) 0.0085(17) 0.0005(16)
C17' 0.017(2) 0.0145(19) 0.031(2) 0.0074(16) 0.0035(18) 0.0036(15)
C26' 0.055(4) 0.047(3) 0.031(3) -0.004(2) 0.026(3) -0.002(3)
C16' 0.017(2) 0.0142(19) 0.031(2) -0.0031(16) 0.0103(17) -0.0021(15)
C20 0.0193(19) 0.0165(18) 0.0173(19) 0.0027(14) 0.0102(16) 0.0010(15)
C20' 0.0147(19) 0.0188(19) 0.0134(18) -0.0013(14) 0.0017(15) -0.0022(15)
C22 0.018(2) 0.032(2) 0.020(2) 0.0059(17) 0.0059(17) 0.0008(17)
C22' 0.024(2) 0.036(2) 0.018(2) 0.0009(18) 0.0076(18) -0.0015(19)
C23 0.023(2) 0.031(2) 0.023(2) 0.0128(18) 0.0097(18) 0.0060(18)
C23' 0.018(2) 0.028(2) 0.023(2) 0.0031(17) 0.0048(17) -0.0048(17)
C25 0.031(3) 0.023(2) 0.062(4) 0.007(2) 0.010(3) -0.006(2)
C25' 0.032(3) 0.015(2) 0.041(3) 0.0000(18) 0.017(2) 0.0052(18)
C24 0.028(2) 0.0162(19) 0.022(2) 0.0030(16) 0.0124(18) 0.0028(16)
C24' 0.018(2) 0.020(2) 0.0174(19) 0.0001(15) 0.0020(16) -0.0004(15)
C11' 0.020(2) 0.042(3) 0.052(3) -0.005(3) 0.005(2) -0.009(2)
C26 0.025(2) 0.044(3) 0.030(3) 0.009(2) -0.005(2) 0.002(2)
C27 0.020(2) 0.023(2) 0.0184(19) -0.0035(16) 0.0100(17) -0.0012(16)
C27' 0.0137(19) 0.0186(19) 0.0180(19) -0.0020(15) -0.0005(16) 0.0000(15)
C28 0.020(2) 0.029(2) 0.028(2) -0.0047(18) 0.0116(18) 0.0005(18)
C28' 0.017(2) 0.030(2) 0.030(2) 0.0030(19) 0.0047(18) -0.0013(17)
C29 0.027(2) 0.026(2) 0.026(2) -0.0097(18) 0.0141(19) 0.0005(18)
C29' 0.022(2) 0.026(2) 0.028(2) -0.0083(19) -0.0015(19) -0.0017(18)

loop_
_atom_type_symbol
_atom_type_description
_atom_type_scat_dispersion_real
_atom_type_scat_dispersion_imag
_atom_type_scat_source
C C 0.0033 0.0016 'International Tables Vol C Tables 4.2.6.8 and 6.1.1.4'
H H 0.0000 0.0000 'International Tables Vol C Tables 4.2.6.8 and 6.1.1.4'
N N 0.0061 0.0033 'International Tables Vol C Tables 4.2.6.8 and 6.1.1.4'
P P 0.1023 0.0942 'International Tables Vol C Tables 4.2.6.8 and 6.1.1.4'
Rh Rh -1.1178 0.9187 'International Tables Vol C Tables 4.2.6.8 and 6.1.1.4'
Zn Zn 0.2839 1.4301 'International Tables Vol C Tables 4.2.6.8 and 6.1.1.4'

loop_
_geom_angle_atom_site_label_1
_geom_angle_atom_site_label_2
_geom_angle_atom_site_label_3
_geom_angle
C1 Rh1 N1 178.36(16)
C1 Rh1 P1 98.35(12)
N1 Rh1 P1 80.55(9)
C1 Rh1 P2 97.56(12)
N1 Rh1 P2 83.68(10)
P1 Rh1 P2 162.62(4)
C1 Rh1 Zn1 105.49(13)
N1 Rh1 Zn1 73.32(10)
P1 Rh1 Zn1 88.44(3)
P2 Rh1 Zn1 94.03(3)
C14 P1 C30 107.0(2)
C14 P1 C27 103.75(19)
C30 P1 C27 104.72(19)
C14 P1 Rh1 100.94(14)
C30 P1 Rh1 126.65(14)
C27 P1 Rh1 111.54(14)
C2' C1' C6' 115.2(4)
C2' C1' Rh1' 120.1(3)
C6' C1' Rh1' 124.6(3)
C19' N1' C13' 123.6(3)
C19' N1' Rh1' 115.4(3)
C13' N1' Rh1' 119.2(3)
C14' P1' C30' 105.77(19)
C14' P1' C27' 103.17(18)
C30' P1' C27' 105.93(19)
C14' P1' Rh1' 101.87(13)
C30' P1' Rh1' 126.93(14)
C27' P1' Rh1' 110.61(13)
C7' Zn1' Rh1' 173.15(13)
C1' Rh1' N1' 177.57(16)
C1' Rh1' P1' 98.60(12)
N1' Rh1' P1' 81.45(9)
C1' Rh1' P2' 96.84(12)
N1' Rh1' P2' 83.45(10)
P1' Rh1' P2' 162.67(4)
C1' Rh1' Zn1' 114.37(12)
N1' Rh1' Zn1' 63.21(10)
P1' Rh1' Zn1' 88.72(3)
P2' Rh1' Zn1' 92.04(3)
C7 Zn1 Rh1 175.62(14)
C19 N1 C13 123.3(3)
C19 N1 Rh1 117.5(3)
C13 N1 Rh1 119.2(3)
C2 C1 C6 116.0(4)
C2 C1 Rh1 125.2(3)
C6 C1 Rh1 118.8(3)
C1 C2 C3 121.9(5)
C1 C2 H2 119.0
C3 C2 H2 119.0
C20' P2' C36' 103.6(2)
C20' P2' C33' 108.9(2)
C36' P2' C33' 102.6(2)
C20' P2' Rh1' 99.18(13)
C36' P2' Rh1' 114.75(15)
C33' P2' Rh1' 125.74(16)
C20 P2 C33 105.94(19)
C20 P2 C36 105.88(19)
C33 P2 C36 104.6(2)
C20 P2 Rh1 100.47(13)
C33 P2 Rh1 130.44(15)
C36 P2 Rh1 107.46(14)
C3' C2' C1' 122.7(4)
C3' C2' H2' 118.7
C1' C2' H2' 118.7
C4 C3 C2 120.8(5)
C4 C3 H3 119.6
C2 C3 H3 119.6
C4' C3' C2' 119.8(4)
C4' C3' H3' 120.1
C2' C3' H3' 120.1
C3 C4 C5 118.6(4)
C3 C4 H4 120.7
C5 C4 H4 120.7
C5' C4' C3' 119.1(4)
C5' C4' H4' 120.4
C3' C4' H4' 120.4
C4 C5 C6 120.4(5)
C4 C5 H5 119.8
C6 C5 H5 119.8
C4' C5' C6' 121.4(5)
C4' C5' H5' 119.3
C6' C5' H5' 119.3
C5' C6' C1' 121.9(4)
C5' C6' H6' 119.1
C1' C6' H6' 119.1
C5 C6 C1 122.3(5)
C5 C6 H6 118.9
C1 C6 H6 118.9
C8' C7' C12' 116.3(4)
C8' C7' Zn1' 120.8(3)
C12' C7' Zn1' 122.8(3)
C12 C7 C8 116.0(4)
C12 C7 Zn1 120.3(3)
C8 C7 Zn1 123.6(4)
C9 C8 C7 121.5(5)
C9 C8 H8 119.2
C7 C8 H8 119.2
C7' C8' C9' 121.3(4)
C7' C8' H8' 119.4
C9' C8' H8' 119.4
C10 C9 C8 121.0(5)
C10 C9 H9 119.5
C8 C9 H9 119.5
C10' C9' C8' 121.4(5)
C10' C9' H9' 119.3
C8' C9' H9' 119.3
C11 C10 C9 118.5(5)
C11 C10 H10 120.7
C9 C10 H10 120.7
C22 C21 C20 122.9(4)
C22 C21 H21 118.6
C20 C21 H21 118.6
C22' C21' C20' 122.8(4)
C22' C21' H21' 118.6
C20' C21' H21' 118.6
C10 C11 C12 120.9(5)
C10 C11 H11 119.5
C12 C11 H11 119.5
C11 C12 C7 121.9(5)
C11 C12 H12 119.0
C7 C12 H12 119.0
C7' C12' C11' 121.9(5)
C7' C12' H12' 119.1
C11' C12' H12' 119.1
N1 C13 C18 126.3(4)
N1 C13 C14 117.2(3)
C18 C13 C14 116.1(4)
N1' C13' C14' 117.7(3)
N1' C13' C18' 125.4(4)
C14' C13' C18' 116.5(4)
C15 C14 C13 120.8(4)
C15 C14 P1 124.7(3)
C13 C14 P1 114.5(3)
C15' C14' C13' 120.9(4)
C15' C14' P1' 123.5(3)
C13' C14' P1' 115.7(3)
C17 C16 C15 117.2(4)
C17 C16 C25 121.9(4)
C15 C16 C25 120.9(5)
C16 C15 C14 121.8(4)
C16 C15 H15 119.1
C14 C15 H15 119.1
C16' C15' C14' 121.7(4)
C16' C15' H15' 119.2
C14' C15' H15' 119.2
C16 C17 C18 122.8(4)
C16 C17 H17 118.6
C18 C17 H17 118.6
C17 C18 C13 121.2(4)
C17 C18 H18 119.4
C13 C18 H18 119.4
C17' C18' C13' 120.8(4)
C17' C18' H18' 119.6
C13' C18' H18' 119.6
N1 C19 C24 125.4(4)
N1 C19 C20 118.2(4)
C24 C19 C20 116.4(4)
N1' C19' C24' 124.1(4)
N1' C19' C20' 118.7(4)
C24' C19' C20' 117.1(4)
C9' C10' C11' 118.8(5)
C9' C10' H10' 120.6
C11' C10' H10' 120.6
C36 C38 H38A 109.5
C36 C38 H38B 109.5
H38A C38 H38B 109.5
C36 C38 H38C 109.5
H38A C38 H38C 109.5
H38B C38 H38C 109.5
C36' C38' H38D 109.5
C36' C38' H38E 109.5
H38D C38' H38E 109.5
C36' C38' H38F 109.5
H38D C38' H38F 109.5
H38E C38' H38F 109.5
C36 C37 H37A 109.5
C36 C37 H37B 109.5
H37A C37 H37B 109.5
C36 C37 H37C 109.5
H37A C37 H37C 109.5
H37B C37 H37C 109.5
C36' C37' H37D 109.5
C36' C37' H37E 109.5
H37D C37' H37E 109.5
C36' C37' H37F 109.5
H37D C37' H37F 109.5
H37E C37' H37F 109.5
C37 C36 C38 111.2(4)
C37 C36 P2 116.2(3)
C38 C36 P2 108.6(3)
C37 C36 H36 106.8
C38 C36 H36 106.8
P2 C36 H36 106.8
C38' C36' C37' 111.1(4)
C38' C36' P2' 109.4(3)
C37' C36' P2' 111.2(3)
C38' C36' H36' 108.4
C37' C36' H36' 108.4
P2' C36' H36' 108.4
C33 C35 H35A 109.5
C33 C35 H35B 109.5
H35A C35 H35B 109.5
C33 C35 H35C 109.5
H35A C35 H35C 109.5
H35B C35 H35C 109.5
C33' C35' H35D 109.5
C33' C35' H35E 109.5
H35D C35' H35E 109.5
C33' C35' H35F 109.5
H35D C35' H35F 109.5
H35E C35' H35F 109.5
C33 C34 H34A 109.5
C33 C34 H34B 109.5
H34A C34 H34B 109.5
C33 C34 H34C 109.5
H34A C34 H34C 109.5
H34B C34 H34C 109.5
C33' C34' H34D 109.5
C33' C34' H34E 109.5
H34D C34' H34E 109.5
C33' C34' H34F 109.5
H34D C34' H34F 109.5
H34E C34' H34F 109.5
C34 C33 C35 110.7(4)
C34 C33 P2 110.7(3)
C35 C33 P2 111.8(3)
C34 C33 H33 107.8
C35 C33 H33 107.8
P2 C33 H33 107.8
C35' C33' C34' 109.7(4)
C35' C33' P2' 111.9(3)
C34' C33' P2' 115.1(4)
C35' C33' H33' 106.5
C34' C33' H33' 106.5
P2' C33' H33' 106.5
C30 C32 H32A 109.5
C30 C32 H32B 109.5
H32A C32 H32B 109.5
C30 C32 H32C 109.5
H32A C32 H32C 109.5
H32B C32 H32C 109.5
C30' C32' H32D 109.5
C30' C32' H32E 109.5
H32D C32' H32E 109.5
C30' C32' H32F 109.5
H32D C32' H32F 109.5
H32E C32' H32F 109.5
C30 C31 H31A 109.5
C30 C31 H31B 109.5
H31A C31 H31B 109.5
C30 C31 H31C 109.5
H31A C31 H31C 109.5
H31B C31 H31C 109.5
C30' C31' H31D 109.5
C30' C31' H31E 109.5
H31D C31' H31E 109.5
C30' C31' H31F 109.5
H31D C31' H31F 109.5
H31E C31' H31F 109.5
C31 C30 C32 110.1(4)
C31 C30 P1 111.3(3)
C32 C30 P1 110.0(3)
C31 C30 H30 108.5
C32 C30 H30 108.5
P1 C30 H30 108.5
C31' C30' C32' 109.9(4)
C31' C30' P1' 110.4(3)
C32' C30' P1' 110.2(3)
C31' C30' H30' 108.8
C32' C30' H30' 108.8
P1' C30' H30' 108.8
C18' C17' C16' 122.4(4)
C18' C17' H17' 118.8
C16' C17' H17' 118.8
C22' C26' H26A 109.5
C22' C26' H26B 109.5
H26A C26' H26B 109.5
C22' C26' H26C 109.5
H26A C26' H26C 109.5
H26B C26' H26C 109.5
C17' C16' C15' 117.6(4)
C17' C16' C25' 122.2(4)
C15' C16' C25' 120.2(4)
C21 C20 C19 119.7(4)
C21 C20 P2 123.0(3)
C19 C20 P2 117.0(3)
C21' C20' C19' 119.6(4)
C21' C20' P2' 122.6(3)
C19' C20' P2' 117.4(3)
C21 C22 C23 116.7(4)
C21 C22 C26 121.8(4)
C23 C22 C26 121.5(4)
C21' C22' C23' 116.9(4)
C21' C22' C26' 121.4(4)
C23' C22' C26' 121.6(4)
C24 C23 C22 122.1(4)
C24 C23 H23 118.9
C22 C23 H23 118.9
C24' C23' C22' 122.2(4)
C24' C23' H23' 118.9
C22' C23' H23' 118.9
C16 C25 H25A 109.5
C16 C25 H25B 109.5
H25A C25 H25B 109.5
C16 C25 H25C 109.5
H25A C25 H25C 109.5
H25B C25 H25C 109.5
C16' C25' H25D 109.5
C16' C25' H25E 109.5
H25D C25' H25E 109.5
C16' C25' H25F 109.5
H25D C25' H25F 109.5
H25E C25' H25F 109.5
C23 C24 C19 121.9(4)
C23 C24 H24 119.0
C19 C24 H24 119.0
C23' C24' C19' 121.3(4)
C23' C24' H24' 119.4
C19' C24' H24' 119.4
C10' C11' C12' 120.4(5)
C10' C11' H11' 119.8
C12' C11' H11' 119.8
C22 C26 H26D 109.5
C22 C26 H26E 109.5
H26D C26 H26E 109.5
C22 C26 H26F 109.5
H26D C26 H26F 109.5
H26E C26 H26F 109.5
C28 C27 C29 110.2(4)
C28 C27 P1 110.9(3)
C29 C27 P1 113.0(3)
C28 C27 H27 107.5
C29 C27 H27 107.5
P1 C27 H27 107.5
C28' C27' C29' 110.7(4)
C28' C27' P1' 109.9(3)
C29' C27' P1' 113.4(3)
C28' C27' H27' 107.5
C29' C27' H27' 107.5
P1' C27' H27' 107.5
C27 C28 H28A 109.5
C27 C28 H28B 109.5
H28A C28 H28B 109.5
C27 C28 H28C 109.5
H28A C28 H28C 109.5
H28B C28 H28C 109.5
C27' C28' H28D 109.5
C27' C28' H28E 109.5
H28D C28' H28E 109.5
C27' C28' H28F 109.5
H28D C28' H28F 109.5
H28E C28' H28F 109.5
C27 C29 H29A 109.5
C27 C29 H29B 109.5
H29A C29 H29B 109.5
C27 C29 H29C 109.5
H29A C29 H29C 109.5
H29B C29 H29C 109.5
C27' C29' H29D 109.5
C27' C29' H29E 109.5
H29D C29' H29E 109.5
C27' C29' H29F 109.5
H29D C29' H29F 109.5
H29E C29' H29F 109.5

loop_
_geom_bond_atom_site_label_1
_geom_bond_atom_site_label_2
_geom_bond_distance
Rh1 C1 2.048(4)
Rh1 N1 2.133(3)
Rh1 P1 2.2760(11)
Rh1 P2 2.2819(11)
Rh1 Zn1 2.3217(6)
P1 C14 1.819(4)
P1 C30 1.837(4)
P1 C27 1.866(4)
C1' C2' 1.405(6)
C1' C6' 1.409(6)
C1' Rh1' 2.025(4)
N1' C19' 1.397(5)
N1' C13' 1.405(5)
N1' Rh1' 2.155(3)
P1' C14' 1.825(4)
P1' C30' 1.844(4)
P1' C27' 1.860(4)
P1' Rh1' 2.2710(11)
Zn1' C7' 1.951(4)
Zn1' Rh1' 2.3478(7)
Rh1' P2' 2.2869(11)
Zn1 C7 1.949(4)
N1 C19 1.390(5)
N1 C13 1.392(5)
C1 C2 1.394(6)
C1 C6 1.403(7)
C2 C3 1.400(6)
C2 H2 0.9500
P2' C20' 1.825(4)
P2' C36' 1.848(5)
P2' C33' 1.861(4)
P2 C20 1.814(4)
P2 C33 1.845(4)
P2 C36 1.865(4)
C2' C3' 1.405(6)
C2' H2' 0.9500
C3 C4 1.380(8)
C3 H3 0.9500
C3' C4' 1.376(7)
C3' H3' 0.9500
C4 C5 1.385(8)
C4 H4 0.9500
C4' C5' 1.371(7)
C4' H4' 0.9500
C5 C6 1.395(6)
C5 H5 0.9500
C5' C6' 1.387(6)
C5' H5' 0.9500
C6' H6' 0.9500
C6 H6 0.9500
C7' C8' 1.387(6)
C7' C12' 1.391(6)
C7 C12 1.391(7)
C7 C8 1.395(7)
C8 C9 1.384(7)
C8 H8 0.9500
C8' C9' 1.397(7)
C8' H8' 0.9500
C9 C10 1.367(7)
C9 H9 0.9500
C9' C10' 1.355(7)
C9' H9' 0.9500
C10 C11 1.367(8)
C10 H10 0.9500
C21 C22 1.388(6)
C21 C20 1.395(6)
C21 H21 0.9500
C21' C22' 1.387(6)
C21' C20' 1.406(6)
C21' H21' 0.9500
C11 C12 1.380(7)
C11 H11 0.9500
C12 H12 0.9500
C12' C11' 1.395(7)
C12' H12' 0.9500
C13 C18 1.411(6)
C13 C14 1.426(6)
C13' C14' 1.415(5)
C13' C18' 1.423(5)
C14 C15 1.398(6)
C14' C15' 1.397(5)
C16 C17 1.374(7)
C16 C15 1.393(6)
C16 C25 1.518(6)
C15 H15 0.9500
C15' C16' 1.389(6)
C15' H15' 0.9500
C17 C18 1.385(6)
C17 H17 0.9500
C18 H18 0.9500
C18' C17' 1.379(6)
C18' H18' 0.9500
C19 C24 1.404(6)
C19 C20 1.428(5)
C19' C24' 1.413(6)
C19' C20' 1.419(5)
C10' C11' 1.370(7)
C10' H10' 0.9500
C38 C36 1.519(6)
C38 H38A 0.9800
C38 H38B 0.9800
C38 H38C 0.9800
C38' C36' 1.528(7)
C38' H38D 0.9800
C38' H38E 0.9800
C38' H38F 0.9800
C37 C36 1.517(6)
C37 H37A 0.9800
C37 H37B 0.9800
C37 H37C 0.9800
C37' C36' 1.534(7)
C37' H37D 0.9800
C37' H37E 0.9800
C37' H37F 0.9800
C36 H36 1.0000
C36' H36' 1.0000
C35 C33 1.532(6)
C35 H35A 0.9800
C35 H35B 0.9800
C35 H35C 0.9800
C35' C33' 1.502(7)
C35' H35D 0.9800
C35' H35E 0.9800
C35' H35F 0.9800
C34 C33 1.520(6)
C34 H34A 0.9800
C34 H34B 0.9800
C34 H34C 0.9800
C34' C33' 1.529(7)
C34' H34D 0.9800
C34' H34E 0.9800
C34' H34F 0.9800
C33 H33 1.0000
C33' H33' 1.0000
C32 C30 1.533(6)
C32 H32A 0.9800
C32 H32B 0.9800
C32 H32C 0.9800
C32' C30' 1.537(6)
C32' H32D 0.9800
C32' H32E 0.9800
C32' H32F 0.9800
C31 C30 1.520(6)
C31 H31A 0.9800
C31 H31B 0.9800
C31 H31C 0.9800
C31' C30' 1.516(6)
C31' H31D 0.9800
C31' H31E 0.9800
C31' H31F 0.9800
C30 H30 1.0000
C30' H30' 1.0000
C17' C16' 1.385(6)
C17' H17' 0.9500
C26' C22' 1.511(6)
C26' H26A 0.9800
C26' H26B 0.9800
C26' H26C 0.9800
C16' C25' 1.517(6)
C22 C23 1.390(6)
C22 C26 1.519(6)
C22' C23' 1.390(6)
C23 C24 1.377(6)
C23 H23 0.9500
C23' C24' 1.383(6)
C23' H23' 0.9500
C25 H25A 0.9800
C25 H25B 0.9800
C25 H25C 0.9800
C25' H25D 0.9800
C25' H25E 0.9800
C25' H25F 0.9800
C24 H24 0.9500
C24' H24' 0.9500
C11' H11' 0.9500
C26 H26D 0.9800
C26 H26E 0.9800
C26 H26F 0.9800
C27 C28 1.528(6)
C27 C29 1.534(6)
C27 H27 1.0000
C27' C28' 1.534(6)
C27' C29' 1.535(6)
C27' H27' 1.0000
C28 H28A 0.9800
C28 H28B 0.9800
C28 H28C 0.9800
C28' H28D 0.9800
C28' H28E 0.9800
C28' H28F 0.9800
C29 H29A 0.9800
C29 H29B 0.9800
C29 H29C 0.9800
C29' H29D 0.9800
C29' H29E 0.9800
C29' H29F 0.9800

loop_
_geom_torsion_atom_site_label_1
_geom_torsion_atom_site_label_2
_geom_torsion_atom_site_label_3
_geom_torsion_atom_site_label_4
_geom_torsion
C6 C1 C2 C3 -0.1(6)
Rh1 C1 C2 C3 179.1(3)
C6' C1' C2' C3' 0.1(6)
Rh1' C1' C2' C3' 177.5(3)
C1 C2 C3 C4 -0.1(7)
C1' C2' C3' C4' 0.1(7)
C2 C3 C4 C5 0.1(7)
C2' C3' C4' C5' 0.1(7)
C3 C4 C5 C6 0.1(7)
C3' C4' C5' C6' -0.4(7)
C4' C5' C6' C1' 0.6(7)
C2' C1' C6' C5' -0.4(6)
Rh1' C1' C6' C5' -177.6(3)
C4 C5 C6 C1 -0.2(7)
C2 C1 C6 C5 0.2(6)
Rh1 C1 C6 C5 -179.0(3)
C12 C7 C8 C9 -0.1(8)
Zn1 C7 C8 C9 -177.0(4)
C12' C7' C8' C9' -1.9(7)
Zn1' C7' C8' C9' 174.9(4)
C7 C8 C9 C10 1.6(9)
C7' C8' C9' C10' 1.3(8)
C8 C9 C10 C11 -1.6(8)
C9 C10 C11 C12 0.0(8)
C10 C11 C12 C7 1.6(8)
C8 C7 C12 C11 -1.5(7)
Zn1 C7 C12 C11 175.6(4)
C8' C7' C12' C11' 1.1(8)
Zn1' C7' C12' C11' -175.6(4)
C19 N1 C13 C18 -23.1(6)
Rh1 N1 C13 C18 156.8(3)
C19 N1 C13 C14 164.0(4)
Rh1 N1 C13 C14 -16.2(5)
C19' N1' C13' C14' 152.6(4)
Rh1' N1' C13' C14' -11.6(5)
C19' N1' C13' C18' -35.0(6)
Rh1' N1' C13' C18' 160.7(3)
N1 C13 C14 C15 171.8(4)
C18 C13 C14 C15 -1.9(6)
N1 C13 C14 P1 -6.3(5)
C18 C13 C14 P1 -180.0(3)
C30 P1 C14 C15 -21.9(4)
C27 P1 C14 C15 88.5(4)
Rh1 P1 C14 C15 -155.9(3)
C30 P1 C14 C13 156.1(3)
C27 P1 C14 C13 -93.5(3)
Rh1 P1 C14 C13 22.1(3)
N1' C13' C14' C15' 175.3(4)
C18' C13' C14' C15' 2.3(6)
N1' C13' C14' P1' -4.9(5)
C18' C13' C14' P1' -178.0(3)
C30' P1' C14' C15' -29.4(4)
C27' P1' C14' C15' 81.7(4)
Rh1' P1' C14' C15' -163.6(3)
C30' P1' C14' C13' 150.9(3)
C27' P1' C14' C13' -98.0(3)
Rh1' P1' C14' C13' 16.7(3)
C17 C16 C15 C14 2.2(6)
C25 C16 C15 C14 -176.1(4)
C13 C14 C15 C16 -0.3(6)
P1 C14 C15 C16 177.6(3)
C13' C14' C15' C16' -0.6(6)
P1' C14' C15' C16' 179.7(3)
C15 C16 C17 C18 -1.9(7)
C25 C16 C17 C18 176.5(4)
C16 C17 C18 C13 -0.4(7)
N1 C13 C18 C17 -170.8(4)
C14 C13 C18 C17 2.2(6)
N1' C13' C18' C17' -174.9(4)
C14' C13' C18' C17' -2.4(6)
C13 N1 C19 C24 -22.6(6)
Rh1 N1 C19 C24 157.6(3)
C13 N1 C19 C20 159.7(4)
Rh1 N1 C19 C20 -20.2(5)
C13' N1' C19' C24' -12.0(6)
Rh1' N1' C19' C24' 152.8(3)
C13' N1' C19' C20' 172.1(4)
Rh1' N1' C19' C20' -23.1(4)
C8' C9' C10' C11' 0.3(8)
C20 P2 C36 C37 61.1(4)
C33 P2 C36 C37 -50.5(4)
Rh1 P2 C36 C37 167.8(3)
C20 P2 C36 C38 -65.0(3)
C33 P2 C36 C38 -176.7(3)
Rh1 P2 C36 C38 41.7(3)
C20' P2' C36' C38' -68.2(4)
C33' P2' C36' C38' 178.5(3)
Rh1' P2' C36' C38' 38.8(4)
C20' P2' C36' C37' 168.8(3)
C33' P2' C36' C37' 55.4(4)
Rh1' P2' C36' C37' -84.2(3)
C20 P2 C33 C34 70.0(4)
C36 P2 C33 C34 -178.4(3)
Rh1 P2 C33 C34 -49.5(4)
C20 P2 C33 C35 -166.1(3)
C36 P2 C33 C35 -54.5(4)
Rh1 P2 C33 C35 74.4(4)
C20' P2' C33' C35' 73.3(4)
C36' P2' C33' C35' -177.3(4)
Rh1' P2' C33' C35' -43.7(4)
C20' P2' C33' C34' -52.8(4)
C36' P2' C33' C34' 56.6(4)
Rh1' P2' C33' C34' -169.8(3)
C14 P1 C30 C31 -69.1(3)
C27 P1 C30 C31 -178.8(3)
Rh1 P1 C30 C31 49.2(4)
C14 P1 C30 C32 168.6(3)
C27 P1 C30 C32 58.9(3)
Rh1 P1 C30 C32 -73.1(3)
C14' P1' C30' C31' -69.7(4)
C27' P1' C30' C31' -178.8(3)
Rh1' P1' C30' C31' 48.9(4)
C14' P1' C30' C32' 168.7(3)
C27' P1' C30' C32' 59.6(3)
Rh1' P1' C30' C32' -72.6(3)
C13' C18' C17' C16' 0.8(6)
C18' C17' C16' C15' 1.0(6)
C18' C17' C16' C25' -179.0(4)
C14' C15' C16' C17' -1.1(6)
C14' C15' C16' C25' 178.9(4)
C22 C21 C20 C19 -4.6(6)
C22 C21 C20 P2 168.7(3)
N1 C19 C20 C21 -175.3(4)
C24 C19 C20 C21 6.7(6)
N1 C19 C20 P2 11.0(5)
C24 C19 C20 P2 -167.0(3)
C33 P2 C20 C21 51.0(4)
C36 P2 C20 C21 -59.7(4)
Rh1 P2 C20 C21 -171.4(3)
C33 P2 C20 C19 -135.5(3)
C36 P2 C20 C19 113.8(3)
Rh1 P2 C20 C19 2.1(3)
C22' C21' C20' C19' -1.2(6)
C22' C21' C20' P2' 171.2(3)
N1' C19' C20' C21' 179.1(4)
C24' C19' C20' C21' 2.9(6)
N1' C19' C20' P2' 6.3(5)
C24' C19' C20' P2' -169.9(3)
C36' P2' C20' C21' -42.9(4)
C33' P2' C20' C21' 65.8(4)
Rh1' P2' C20' C21' -161.3(3)
C36' P2' C20' C19' 129.6(3)
C33' P2' C20' C19' -121.7(3)
Rh1' P2' C20' C19' 11.2(3)
C20 C21 C22 C23 -0.4(6)
C20 C21 C22 C26 -178.9(4)
C20' C21' C22' C23' -1.1(7)
C20' C21' C22' C26' -177.5(5)
C21 C22 C23 C24 3.0(6)
C26 C22 C23 C24 -178.5(4)
C21' C22' C23' C24' 1.6(7)
C26' C22' C23' C24' 178.0(4)
C22 C23 C24 C19 -0.6(7)
N1 C19 C24 C23 177.9(4)
C20 C19 C24 C23 -4.3(6)
C22' C23' C24' C19' 0.2(6)
N1' C19' C24' C23' -178.5(4)
C20' C19' C24' C23' -2.5(6)
C9' C10' C11' C12' -1.2(9)
C7' C12' C11' C10' 0.5(9)
C14 P1 C27 C28 59.5(3)
C30 P1 C27 C28 171.5(3)
Rh1 P1 C27 C28 -48.4(3)
C14 P1 C27 C29 -64.9(3)
C30 P1 C27 C29 47.2(4)
Rh1 P1 C27 C29 -172.7(3)
C14' P1' C27' C28' 67.3(3)
C30' P1' C27' C28' 178.2(3)
Rh1' P1' C27' C28' -41.0(3)
C14' P1' C27' C29' -57.3(3)
C30' P1' C27' C29' 53.7(4)
Rh1' P1' C27' C29' -165.5(3)
